data_4131795
loop_
_publ_author_name
'Nakamura, Taichi'
'Suzuki, Katsunori'
'Yamashita, Makoto'

_publ_section_title
;
 Aluminabenzene-Rh and -Ir Complexes: Synthesis, Structure, and
 Application toward Catalytic C-H Borylation.
;
_journal_issue 49
_journal_name_full 'Journal of the American Chemical Society'
_journal_page_first 17763
_journal_page_last 17766
_journal_paper_doi 10.1021/jacs.7b11127
_journal_volume 139
_journal_year 2017
_chemical_formula_moiety 'C40 H68 Al Ir Si2'
_chemical_formula_sum 'C40 H68 Al Ir Si2'
_chemical_formula_weight 824.30
_space_group_crystal_system triclinic
_space_group_IT_number 2
_space_group_name_Hall '-P 1'
_space_group_name_H-M_alt 'P -1'
_atom_sites_solution_hydrogens mixed
_audit_creation_method SHELXL-2013
_cell_angle_alpha 88.560(3)
_cell_angle_beta 86.647(4)
_cell_angle_gamma 81.429(3)
_cell_formula_units_Z 2
_cell_length_a 8.7203(10)
_cell_length_b 14.6657(17)
_cell_length_c 15.3905(18)
_cell_measurement_reflns_used 4319
_cell_measurement_temperature 93(2)
_cell_measurement_theta_max 31.2209
_cell_measurement_theta_min 2.6514
_cell_volume 1942.7(4)
_computing_cell_refinement 'RIGAKU CrystalClear'
_computing_data_collection 'RIGAKU CrystalClear'
_computing_data_reduction 'RIGAKU CrystalClear'
_computing_molecular_graphics 'Yadokari-XG 2009(Wakita Nemoto et al.)'
_computing_publication_material 'Yadokari-XG 2009(Wakita,Nemoto et al.)'
_computing_structure_refinement 'SHELXL-2013 (Sheldrick, 2013)'
_computing_structure_solution SIR-2004
_diffrn_ambient_temperature 93(2)
_diffrn_detector_area_resol_mean 28.5714
_diffrn_measured_fraction_theta_full 0.982
_diffrn_measured_fraction_theta_max 0.964
_diffrn_measurement_device_type 'Rigaku VariMax Saturn'
_diffrn_measurement_method 'omega scans'
_diffrn_radiation_monochromator Confocal
_diffrn_radiation_source 'rotating-anode X-ray tube'
_diffrn_radiation_type MoK\a
_diffrn_radiation_wavelength 0.71075
_diffrn_reflns_av_R_equivalents 0.0321
_diffrn_reflns_av_unetI/netI 0.0601
_diffrn_reflns_Laue_measured_fraction_full 0.982
_diffrn_reflns_Laue_measured_fraction_max 0.964
_diffrn_reflns_limit_h_max 11
_diffrn_reflns_limit_h_min -10
_diffrn_reflns_limit_k_max 19
_diffrn_reflns_limit_k_min -18
_diffrn_reflns_limit_l_max 18
_diffrn_reflns_limit_l_min -19
_diffrn_reflns_number 16140
_diffrn_reflns_point_group_measured_fraction_full 0.982
_diffrn_reflns_point_group_measured_fraction_max 0.964
_diffrn_reflns_theta_full 25.242
_diffrn_reflns_theta_max 27.482
_diffrn_reflns_theta_min 3.022
_exptl_absorpt_coefficient_mu 3.547
_exptl_absorpt_correction_T_max 1.0000
_exptl_absorpt_correction_T_min 0.8798
_exptl_absorpt_correction_type multi-scan
_exptl_absorpt_process_details 'Jacobson, R. (1998) Private communication'
_exptl_crystal_colour Yellow
_exptl_crystal_density_diffrn 1.409
_exptl_crystal_description Platelet
_exptl_crystal_F_000 852
_exptl_crystal_size_max 0.070
_exptl_crystal_size_mid 0.030
_exptl_crystal_size_min 0.020
_refine_diff_density_max 0.657
_refine_diff_density_min -1.583
_refine_diff_density_rms 0.156
_refine_ls_extinction_method none
_refine_ls_goodness_of_fit_ref 0.775
_refine_ls_hydrogen_treatment mixed
_refine_ls_matrix_type full
_refine_ls_number_parameters 424
_refine_ls_number_reflns 8605
_refine_ls_number_restraints 30
_refine_ls_restrained_S_all 0.776
_refine_ls_R_factor_all 0.0410
_refine_ls_R_factor_gt 0.0346
_refine_ls_shift/su_max 0.004
_refine_ls_shift/su_mean 0.000
_refine_ls_structure_factor_coef Fsqd
_refine_ls_weighting_details 'w=1/[\s^2^(Fo^2^)+(0.1000P)^2^] where P=(Fo^2^+2Fc^2^)/3'
_refine_ls_weighting_scheme calc
_refine_ls_wR_factor_gt 0.0964
_refine_ls_wR_factor_ref 0.1059
_reflns_Friedel_coverage 0.000
_reflns_number_gt 7706
_reflns_number_total 8605
_reflns_threshold_expression 'I > 2\s(I)'
_cod_data_source_file ja7b11127_si_002.cif
_cod_data_source_block AlIr
_cod_depositor_comments
;
The following automatic conversions were performed:

data item '_exptl_absorpt_correction_type' value 'Multi-scan' was
changed to 'multi-scan' in accordance with the
/home/saulius/struct/COD-crude-data/automatic-downloads/DataCite-retrospective/ACS/depositions/lib/dictionaries/cif_core.dic
dictionary named 'cif_core.dic' version 2.4.2 last updated on
2011-04-26.

Automatic conversion script
Id: cif_fix_values 6909 2019-04-08 15:41:33Z antanas 
;
_cod_database_code 4131795
_shelx_space_group_comment
;
The symmetry employed for this shelxl refinement is uniquely defined
by the following loop, which should always be used as a source of
symmetry information in preference to the above space-group names.
They are only intended as comments.
;
_shelx_estimated_absorpt_t_min 0.789
_shelx_estimated_absorpt_t_max 0.932
_shelxl_version_number 2013-4

loop_
_space_group_symop_operation_xyz
'x, y, z'
'-x, -y, -z'

loop_
_atom_site_label
_atom_site_type_symbol
_atom_site_fract_x
_atom_site_fract_y
_atom_site_fract_z
_atom_site_U_iso_or_equiv
_atom_site_adp_type
_atom_site_occupancy
_atom_site_site_symmetry_order
_atom_site_calc_flag
_atom_site_refinement_flags_posn
_atom_site_refinement_flags_adp
C1 C 0.8981(5) 0.2172(3) 0.8436(3) 0.0140(8) Uani 1 1 d . .
C2 C 0.9785(5) 0.1283(3) 0.8298(3) 0.0127(8) Uani 1 1 d . .
H1 H 1.0185 0.0955 0.8796 0.015 Uiso 1 1 calc R U
C3 C 1.0070(4) 0.0813(3) 0.7479(3) 0.0137(8) Uani 1 1 d . .
H2 H 1.0562 0.0190 0.7499 0.016 Uiso 1 1 calc R U
C4 C 0.9684(5) 0.1193(3) 0.6640(3) 0.0139(8) Uani 1 1 d . .
H3 H 0.9960 0.0798 0.6157 0.017 Uiso 1 1 calc R U
C5 C 0.8939(5) 0.2089(3) 0.6457(3) 0.0140(8) Uani 1 1 d . .
C6 C 0.7761(5) 0.4273(3) 0.7365(3) 0.0156(8) Uani 1 1 d . .
C7 C 0.6232(5) 0.4692(3) 0.7298(3) 0.0148(8) Uani 1 1 d . .
C8 C 0.5840(5) 0.5652(3) 0.7241(3) 0.0191(9) Uani 1 1 d . U
H69 H 0.4782 0.5915 0.7204 0.023 Uiso 1 1 calc R U
C9 C 0.7006(6) 0.6240(3) 0.7237(3) 0.0197(9) Uani 1 1 d . U
C10 C 0.8508(5) 0.5815(3) 0.7308(3) 0.0180(8) Uani 1 1 d . U
H70 H 0.9309 0.6189 0.7303 0.022 Uiso 1 1 calc R U
C11 C 0.8923(5) 0.4851(3) 0.7387(3) 0.0139(8) Uani 1 1 d . .
C12 C 0.4919(5) 0.4114(3) 0.7294(3) 0.0224(10) Uani 1 1 d . .
H71 H 0.5337 0.3462 0.7381 0.034 Uiso 1 1 calc R U
H72 H 0.4433 0.4197 0.6733 0.034 Uiso 1 1 calc R U
H73 H 0.4142 0.4312 0.7763 0.034 Uiso 1 1 calc R U
C13 C 0.6554(6) 0.7246(3) 0.7175(3) 0.0246(10) Uani 1 1 d . .
H74 H 0.5843 0.7454 0.7671 0.037 Uiso 1 1 calc R U
H75 H 0.6036 0.7406 0.6632 0.037 Uiso 1 1 calc R U
H76 H 0.7483 0.7549 0.7181 0.037 Uiso 1 1 calc R U
C14 C 1.0597(5) 0.4478(3) 0.7520(3) 0.0190(9) Uani 1 1 d . .
H77 H 1.1259 0.4720 0.7060 0.028 Uiso 1 1 calc R U
H78 H 1.0745 0.3803 0.7499 0.028 Uiso 1 1 calc R U
H79 H 1.0878 0.4668 0.8089 0.028 Uiso 1 1 calc R U
C15 C 0.6172(5) 0.3914(3) 0.9457(3) 0.0217(9) Uani 1 1 d . .
H21 H 0.5582 0.3770 0.9992 0.032 Uiso 1 1 calc R U
H22 H 0.6010 0.3493 0.8998 0.032 Uiso 1 1 calc R U
H23 H 0.5818 0.4551 0.9272 0.032 Uiso 1 1 calc R U
C16 C 0.7916(5) 0.3801(3) 0.9631(3) 0.0196(9) Uani 1 1 d . .
H15 H 0.8432 0.4103 0.9127 0.023 Uiso 1 1 calc R U
C17 C 0.8141(6) 0.4346(3) 1.0441(3) 0.0264(10) Uani 1 1 d . .
H24 H 0.7614 0.4980 1.0381 0.040 Uiso 1 1 calc R U
H25 H 0.9253 0.4350 1.0502 0.040 Uiso 1 1 calc R U
H26 H 0.7702 0.4054 1.0959 0.040 Uiso 1 1 calc R U
C18 C 1.1920(6) 0.2892(3) 0.9439(3) 0.0253(10) Uani 1 1 d . .
H27 H 1.1565 0.3551 0.9525 0.038 Uiso 1 1 calc R U
H28 H 1.1880 0.2749 0.8823 0.038 Uiso 1 1 calc R U
H29 H 1.2989 0.2735 0.9617 0.038 Uiso 1 1 calc R U
C19 C 1.0849(5) 0.2321(3) 0.9996(3) 0.0180(9) Uani 1 1 d . .
H16 H 1.1250 0.1658 0.9881 0.022 Uiso 1 1 calc R U
C20 C 1.1048(6) 0.2465(4) 1.0971(3) 0.0291(11) Uani 1 1 d . .
H30 H 1.2119 0.2231 1.1110 0.044 Uiso 1 1 calc R U
H31 H 1.0332 0.2132 1.1323 0.044 Uiso 1 1 calc R U
H32 H 1.0818 0.3125 1.1098 0.044 Uiso 1 1 calc R U
C21 C 0.6882(6) 0.2237(3) 1.1199(3) 0.0280(11) Uani 1 1 d . .
H33 H 0.6282 0.1810 1.1519 0.042 Uiso 1 1 calc R U
H34 H 0.6210 0.2824 1.1100 0.042 Uiso 1 1 calc R U
H35 H 0.7752 0.2344 1.1539 0.042 Uiso 1 1 calc R U
C22 C 0.7511(5) 0.1819(3) 1.0317(3) 0.0178(9) Uani 1 1 d . .
H17 H 0.6589 0.1761 0.9976 0.021 Uiso 1 1 calc R U
C23 C 0.8345(5) 0.0836(3) 1.0480(3) 0.0201(9) Uani 1 1 d . .
H36 H 0.9268 0.0863 1.0807 0.030 Uiso 1 1 calc R U
H37 H 0.8657 0.0538 0.9922 0.030 Uiso 1 1 calc R U
H38 H 0.7641 0.0480 1.0816 0.030 Uiso 1 1 calc R U
C24 C 0.7241(6) 0.0863(4) 0.4872(3) 0.0291(11) Uani 1 1 d . .
H39 H 0.6248 0.1268 0.4823 0.044 Uiso 1 1 calc R U
H40 H 0.7362 0.0666 0.5480 0.044 Uiso 1 1 calc R U
H41 H 0.7262 0.0321 0.4509 0.044 Uiso 1 1 calc R U
C25 C 0.8570(6) 0.1386(3) 0.4565(3) 0.0205(9) Uani 1 1 d . .
H18 H 0.9547 0.0936 0.4598 0.025 Uiso 1 1 calc R U
C26 C 0.8436(7) 0.1668(4) 0.3599(3) 0.0311(12) Uani 1 1 d . .
H42 H 0.8423 0.1118 0.3252 0.047 Uiso 1 1 calc R U
H43 H 0.9327 0.1970 0.3399 0.047 Uiso 1 1 calc R U
H44 H 0.7473 0.2096 0.3529 0.047 Uiso 1 1 calc R U
C27 C 1.2103(6) 0.1897(4) 0.4941(4) 0.0288(11) Uani 1 1 d . .
H45 H 1.3104 0.2090 0.4762 0.043 Uiso 1 1 calc R U
H46 H 1.1897 0.1414 0.4554 0.043 Uiso 1 1 calc R U
H47 H 1.2134 0.1656 0.5541 0.043 Uiso 1 1 calc R U
C28 C 1.0816(5) 0.2722(3) 0.4890(3) 0.0215(9) Uani 1 1 d . .
H19 H 1.0767 0.2922 0.4265 0.026 Uiso 1 1 calc R U
C29 C 1.1227(6) 0.3519(4) 0.5393(4) 0.0318(12) Uani 1 1 d . .
H48 H 1.1581 0.3295 0.5964 0.048 Uiso 1 1 calc R U
H49 H 1.0309 0.3990 0.5473 0.048 Uiso 1 1 calc R U
H50 H 1.2057 0.3787 0.5069 0.048 Uiso 1 1 calc R U
C30 C 0.7694(6) 0.4058(3) 0.4292(3) 0.0256(10) Uani 1 1 d . .
H51 H 0.7733 0.3690 0.3766 0.038 Uiso 1 1 calc R U
H52 H 0.8697 0.4271 0.4343 0.038 Uiso 1 1 calc R U
H53 H 0.6876 0.4591 0.4254 0.038 Uiso 1 1 calc R U
C31 C 0.7341(5) 0.3464(3) 0.5095(3) 0.0169(9) Uani 1 1 d . .
H20 H 0.7366 0.3860 0.5612 0.020 Uiso 1 1 calc R U
C32 C 0.5658(6) 0.3253(4) 0.5079(4) 0.0288(11) Uani 1 1 d . .
H54 H 0.4932 0.3831 0.5109 0.043 Uiso 1 1 calc R U
H55 H 0.5440 0.2856 0.5579 0.043 Uiso 1 1 calc R U
H56 H 0.5535 0.2937 0.4539 0.043 Uiso 1 1 calc R U
Al1 Al 0.84571(15) 0.29232(9) 0.74202(8) 0.0120(2) Uani 1 1 d . .
Si1 Si 0.87852(13) 0.25357(8) 0.96188(8) 0.0132(2) Uani 1 1 d . .
Si2 Si 0.88233(13) 0.24064(8) 0.52611(7) 0.0139(2) Uani 1 1 d . .
Ir1 Ir 0.75578(2) 0.11769(2) 0.75928(2) 0.01233(7) Uani 1 1 d . .
C33 C 0.5212(5) 0.1539(3) 0.7216(3) 0.0165(9) Uani 1 1 d . .
H81 H 0.509(6) 0.215(4) 0.690(3) 0.020 Uiso 1 1 d . U
C34 C 0.5237(5) 0.1561(3) 0.8139(3) 0.0192(9) Uani 1 1 d . .
H82 H 0.518(6) 0.218(4) 0.841(3) 0.023 Uiso 1 1 d . U
C35 C 0.4603(5) 0.0819(3) 0.8707(3) 0.0220(10) Uani 1 1 d . .
H61 H 0.3758 0.0594 0.8409 0.026 Uiso 1 1 calc R U
H62 H 0.4157 0.1092 0.9264 0.026 Uiso 1 1 calc R U
C36 C 0.5870(6) -0.0005(3) 0.8896(3) 0.0214(10) Uani 1 1 d . .
H63 H 0.6263 0.0069 0.9477 0.026 Uiso 1 1 calc R U
H64 H 0.5406 -0.0582 0.8909 0.026 Uiso 1 1 calc R U
C37 C 0.7217(5) -0.0083(3) 0.8219(3) 0.0181(9) Uani 1 1 d . .
H80 H 0.817(6) -0.036(4) 0.847(3) 0.022 Uiso 1 1 d . U
C38 C 0.7052(5) -0.0160(3) 0.7307(3) 0.0184(9) Uani 1 1 d . .
H83 H 0.785(6) -0.046(4) 0.689(3) 0.022 Uiso 1 1 d . U
C39 C 0.5447(6) -0.0189(3) 0.6953(3) 0.0238(10) Uani 1 1 d . .
H65 H 0.5575 -0.0560 0.6418 0.029 Uiso 1 1 calc R U
H66 H 0.4807 -0.0495 0.7389 0.029 Uiso 1 1 calc R U
C40 C 0.4598(5) 0.0780(3) 0.6744(3) 0.0235(10) Uani 1 1 d . .
H67 H 0.4706 0.0898 0.6109 0.028 Uiso 1 1 calc R U
H68 H 0.3478 0.0802 0.6907 0.028 Uiso 1 1 calc R U

loop_
_atom_site_aniso_label
_atom_site_aniso_U_11
_atom_site_aniso_U_22
_atom_site_aniso_U_33
_atom_site_aniso_U_23
_atom_site_aniso_U_13
_atom_site_aniso_U_12
C1 0.0133(19) 0.019(2) 0.011(2) 0.0009(16) -0.0021(15) -0.0061(16)
C2 0.0095(17) 0.016(2) 0.013(2) -0.0007(16) -0.0020(15) -0.0028(15)
C3 0.0058(17) 0.0113(18) 0.023(2) -0.0012(16) 0.0016(15) 0.0024(14)
C4 0.0095(17) 0.017(2) 0.016(2) -0.0028(16) 0.0023(15) -0.0041(15)
C5 0.0100(18) 0.0150(19) 0.017(2) 0.0001(16) 0.0011(15) -0.0033(15)
C6 0.0149(19) 0.016(2) 0.016(2) -0.0007(16) -0.0006(16) -0.0014(16)
C7 0.0127(19) 0.018(2) 0.013(2) -0.0004(16) 0.0000(15) -0.0024(16)
C8 0.0212(19) 0.0139(18) 0.0215(19) 0.0039(16) -0.0026(16) -0.0008(15)
C9 0.0268(19) 0.0211(18) 0.0063(16) -0.0011(14) -0.0016(15) 0.0125(16)
C10 0.027(2) 0.0139(18) 0.0140(18) -0.0017(15) 0.0037(16) -0.0070(15)
C11 0.017(2) 0.0137(19) 0.0098(19) 0.0023(15) 0.0027(16) -0.0011(15)
C12 0.018(2) 0.021(2) 0.029(3) 0.0031(19) -0.0063(19) -0.0044(18)
C13 0.030(3) 0.019(2) 0.023(2) -0.0010(19) 0.005(2) -0.0013(19)
C14 0.017(2) 0.018(2) 0.022(2) 0.0016(17) 0.0018(17) -0.0034(16)
C15 0.022(2) 0.018(2) 0.023(2) 0.0010(18) 0.0000(18) 0.0025(17)
C16 0.024(2) 0.015(2) 0.020(2) -0.0025(17) 0.0019(18) -0.0013(17)
C17 0.034(3) 0.018(2) 0.026(3) -0.0068(19) -0.001(2) -0.0006(19)
C18 0.022(2) 0.027(2) 0.029(3) -0.001(2) -0.003(2) -0.0091(19)
C19 0.020(2) 0.0130(19) 0.022(2) -0.0015(17) -0.0033(17) -0.0047(16)
C20 0.033(3) 0.031(3) 0.025(3) -0.005(2) -0.008(2) -0.005(2)
C21 0.038(3) 0.023(2) 0.022(2) -0.002(2) 0.010(2) -0.007(2)
C22 0.017(2) 0.017(2) 0.018(2) 0.0030(17) 0.0028(17) -0.0016(16)
C23 0.020(2) 0.018(2) 0.021(2) 0.0069(18) 0.0019(18) -0.0020(17)
C24 0.034(3) 0.031(3) 0.027(3) -0.006(2) -0.006(2) -0.018(2)
C25 0.026(2) 0.019(2) 0.017(2) -0.0035(18) -0.0025(18) -0.0025(18)
C26 0.052(3) 0.029(3) 0.014(2) -0.008(2) -0.005(2) -0.009(2)
C27 0.017(2) 0.036(3) 0.031(3) 0.008(2) 0.002(2) 0.002(2)
C28 0.017(2) 0.027(2) 0.020(2) 0.0031(19) -0.0024(17) -0.0019(18)
C29 0.019(2) 0.043(3) 0.035(3) 0.001(2) 0.003(2) -0.012(2)
C30 0.029(3) 0.024(2) 0.021(2) 0.008(2) -0.003(2) 0.001(2)
C31 0.019(2) 0.016(2) 0.015(2) 0.0047(17) -0.0041(17) 0.0002(16)
C32 0.020(2) 0.031(3) 0.034(3) 0.004(2) -0.002(2) 0.001(2)
Al1 0.0132(6) 0.0104(6) 0.0124(6) 0.0008(5) -0.0006(5) -0.0024(4)
Si1 0.0148(5) 0.0114(5) 0.0132(6) -0.0009(4) 0.0001(4) -0.0020(4)
Si2 0.0146(5) 0.0143(5) 0.0127(6) 0.0014(4) -0.0012(4) -0.0020(4)
Ir1 0.01192(10) 0.01160(10) 0.01359(11) 0.00109(6) -0.00040(6) -0.00251(6)
C33 0.0076(17) 0.017(2) 0.025(2) 0.0066(18) -0.0050(16) -0.0019(15)
C34 0.0130(19) 0.016(2) 0.028(2) 0.0003(18) 0.0056(18) -0.0026(16)
C35 0.012(2) 0.030(3) 0.024(2) 0.006(2) 0.0046(17) -0.0071(18)
C36 0.024(2) 0.023(2) 0.019(2) 0.0080(18) -0.0037(18) -0.0098(18)
C37 0.020(2) 0.0126(19) 0.023(2) 0.0040(17) -0.0060(18) -0.0057(16)
C38 0.021(2) 0.0107(19) 0.025(2) -0.0037(17) -0.0009(18) -0.0058(16)
C39 0.024(2) 0.022(2) 0.028(3) -0.001(2) -0.009(2) -0.0087(19)
C40 0.019(2) 0.029(3) 0.024(2) -0.001(2) -0.0051(19) -0.0098(19)

loop_
_atom_type_symbol
_atom_type_description
_atom_type_scat_dispersion_real
_atom_type_scat_dispersion_imag
_atom_type_scat_source
C C 0.0033 0.0016 'International Tables Vol C Tables 4.2.6.8 and 6.1.1.4'
H H 0.0000 0.0000 'International Tables Vol C Tables 4.2.6.8 and 6.1.1.4'
Al Al 0.0645 0.0514 'International Tables Vol C Tables 4.2.6.8 and 6.1.1.4'
Si Si 0.0817 0.0704 'International Tables Vol C Tables 4.2.6.8 and 6.1.1.4'
Ir Ir -1.4442 7.9887 'International Tables Vol C Tables 4.2.6.8 and 6.1.1.4'

loop_
_geom_angle_atom_site_label_1
_geom_angle_atom_site_label_2
_geom_angle_atom_site_label_3
_geom_angle
C2 C1 Si1 114.4(3)
C2 C1 Al1 117.3(3)
Si1 C1 Al1 127.8(2)
C2 C1 Ir1 66.1(2)
Si1 C1 Ir1 132.6(2)
Al1 C1 Ir1 77.31(14)
C1 C2 C3 126.8(4)
C1 C2 Ir1 80.1(2)
C3 C2 Ir1 66.3(2)
C1 C2 H1 116.6
C3 C2 H1 116.6
Ir1 C2 H1 129.8
C4 C3 C2 126.5(4)
C4 C3 Ir1 76.1(2)
C2 C3 Ir1 76.3(2)
C4 C3 H2 116.8
C2 C3 H2 116.8
Ir1 C3 H2 122.0
C5 C4 C3 126.6(4)
C5 C4 Ir1 82.5(2)
C3 C4 Ir1 66.7(2)
C5 C4 H3 116.7
C3 C4 H3 116.7
Ir1 C4 H3 126.0
C4 C5 Si2 115.3(3)
C4 C5 Al1 117.4(3)
Si2 C5 Al1 126.4(2)
C4 C5 Ir1 64.1(2)
Si2 C5 Ir1 138.4(2)
Al1 C5 Ir1 76.01(14)
C7 C6 C11 117.8(4)
C7 C6 Al1 125.2(3)
C11 C6 Al1 117.0(3)
C6 C7 C8 121.7(4)
C6 C7 C12 120.6(4)
C8 C7 C12 117.7(4)
C7 C8 C9 121.0(4)
C7 C8 H69 119.5
C9 C8 H69 119.5
C10 C9 C8 116.5(4)
C10 C9 C13 123.9(5)
C8 C9 C13 119.6(4)
C9 C10 C11 123.4(4)
C9 C10 H70 118.3
C11 C10 H70 118.3
C10 C11 C6 119.5(4)
C10 C11 C14 118.0(4)
C6 C11 C14 122.4(4)
C7 C12 H71 109.5
C7 C12 H72 109.5
H71 C12 H72 109.5
C7 C12 H73 109.5
H71 C12 H73 109.5
H72 C12 H73 109.5
C9 C13 H74 109.5
C9 C13 H75 109.5
H74 C13 H75 109.5
C9 C13 H76 109.5
H74 C13 H76 109.5
H75 C13 H76 109.5
C11 C14 H77 109.5
C11 C14 H78 109.5
H77 C14 H78 109.5
C11 C14 H79 109.5
H77 C14 H79 109.5
H78 C14 H79 109.5
C16 C15 H21 109.5
C16 C15 H22 109.5
H21 C15 H22 109.5
C16 C15 H23 109.5
H21 C15 H23 109.5
H22 C15 H23 109.5
C17 C16 C15 109.5(4)
C17 C16 Si1 117.0(3)
C15 C16 Si1 110.3(3)
C17 C16 H15 106.5
C15 C16 H15 106.5
Si1 C16 H15 106.5
C16 C17 H24 109.5
C16 C17 H25 109.5
H24 C17 H25 109.5
C16 C17 H26 109.5
H24 C17 H26 109.5
H25 C17 H26 109.5
C19 C18 H27 109.5
C19 C18 H28 109.5
H27 C18 H28 109.5
C19 C18 H29 109.5
H27 C18 H29 109.5
H28 C18 H29 109.5
C20 C19 C18 109.4(4)
C20 C19 Si1 116.7(3)
C18 C19 Si1 111.0(3)
C20 C19 H16 106.4
C18 C19 H16 106.4
Si1 C19 H16 106.4
C19 C20 H30 109.5
C19 C20 H31 109.5
H30 C20 H31 109.5
C19 C20 H32 109.5
H30 C20 H32 109.5
H31 C20 H32 109.5
C22 C21 H33 109.5
C22 C21 H34 109.5
H33 C21 H34 109.5
C22 C21 H35 109.5
H33 C21 H35 109.5
H34 C21 H35 109.5
C23 C22 C21 108.6(4)
C23 C22 Si1 111.7(3)
C21 C22 Si1 115.5(3)
C23 C22 H17 106.9
C21 C22 H17 106.9
Si1 C22 H17 106.9
C22 C23 H36 109.5
C22 C23 H37 109.5
H36 C23 H37 109.5
C22 C23 H38 109.5
H36 C23 H38 109.5
H37 C23 H38 109.5
C25 C24 H39 109.5
C25 C24 H40 109.5
H39 C24 H40 109.5
C25 C24 H41 109.5
H39 C24 H41 109.5
H40 C24 H41 109.5
C24 C25 C26 110.2(4)
C24 C25 Si2 115.3(3)
C26 C25 Si2 111.7(3)
C24 C25 H18 106.3
C26 C25 H18 106.3
Si2 C25 H18 106.3
C25 C26 H42 109.5
C25 C26 H43 109.5
H42 C26 H43 109.5
C25 C26 H44 109.5
H42 C26 H44 109.5
H43 C26 H44 109.5
C28 C27 H45 109.5
C28 C27 H46 109.5
H45 C27 H46 109.5
C28 C27 H47 109.5
H45 C27 H47 109.5
H46 C27 H47 109.5
C29 C28 C27 109.9(4)
C29 C28 Si2 112.4(3)
C27 C28 Si2 112.0(3)
C29 C28 H19 107.4
C27 C28 H19 107.4
Si2 C28 H19 107.4
C28 C29 H48 109.5
C28 C29 H49 109.5
H48 C29 H49 109.5
C28 C29 H50 109.5
H48 C29 H50 109.5
H49 C29 H50 109.5
C31 C30 H51 109.5
C31 C30 H52 109.5
H51 C30 H52 109.5
C31 C30 H53 109.5
H51 C30 H53 109.5
H52 C30 H53 109.5
C30 C31 C32 109.2(4)
C30 C31 Si2 114.6(3)
C32 C31 Si2 113.6(3)
C30 C31 H20 106.3
C32 C31 H20 106.3
Si2 C31 H20 106.3
C31 C32 H54 109.5
C31 C32 H55 109.5
H54 C32 H55 109.5
C31 C32 H56 109.5
H54 C32 H56 109.5
H55 C32 H56 109.5
C1 Al1 C5 104.59(19)
C1 Al1 C6 127.68(19)
C5 Al1 C6 127.52(19)
C1 Al1 Ir1 60.32(13)
C5 Al1 Ir1 61.74(13)
C6 Al1 Ir1 146.28(14)
C16 Si1 C1 106.9(2)
C16 Si1 C19 112.9(2)
C1 Si1 C19 104.62(19)
C16 Si1 C22 110.6(2)
C1 Si1 C22 112.0(2)
C19 Si1 C22 109.7(2)
C31 Si2 C5 110.94(19)
C31 Si2 C25 114.1(2)
C5 Si2 C25 112.7(2)
C31 Si2 C28 107.3(2)
C5 Si2 C28 105.90(19)
C25 Si2 C28 105.2(2)
C37 Ir1 C38 39.29(18)
C37 Ir1 C33 95.77(17)
C38 Ir1 C33 80.30(17)
C37 Ir1 C34 80.50(18)
C38 Ir1 C34 90.57(17)
C33 Ir1 C34 38.76(18)
C37 Ir1 C3 93.65(17)
C38 Ir1 C3 96.02(17)
C33 Ir1 C3 159.75(18)
C34 Ir1 C3 161.39(19)
C37 Ir1 C4 118.52(17)
C38 Ir1 C4 98.19(16)
C33 Ir1 C4 123.18(16)
C34 Ir1 C4 158.21(17)
C3 Ir1 C4 37.22(16)
C37 Ir1 C2 93.71(16)
C38 Ir1 C2 118.51(16)
C33 Ir1 C2 158.31(17)
C34 Ir1 C2 124.83(17)
C3 Ir1 C2 37.41(15)
C4 Ir1 C2 67.74(15)
C37 Ir1 C1 114.73(16)
C38 Ir1 C1 149.77(16)
C33 Ir1 C1 125.10(16)
C34 Ir1 C1 100.55(16)
C3 Ir1 C1 65.72(15)
C4 Ir1 C1 81.75(14)
C2 Ir1 C1 33.72(14)
C37 Ir1 C5 151.22(16)
C38 Ir1 C5 120.44(16)
C33 Ir1 C5 99.83(15)
C34 Ir1 C5 125.90(16)
C3 Ir1 C5 64.71(15)
C4 Ir1 C5 33.41(14)
C2 Ir1 C5 80.43(14)
C1 Ir1 C5 74.99(14)
C37 Ir1 Al1 156.91(13)
C38 Ir1 Al1 162.39(13)
C33 Ir1 Al1 98.12(12)
C34 Ir1 Al1 99.16(12)
C3 Ir1 Al1 79.34(11)
C4 Ir1 Al1 67.81(11)
C2 Ir1 Al1 67.34(11)
C1 Ir1 Al1 42.37(10)
C5 Ir1 Al1 42.24(10)
C34 C33 C40 122.8(4)
C34 C33 Ir1 70.7(2)
C40 C33 Ir1 114.1(3)
C34 C33 H81 116(3)
C40 C33 H81 114(3)
Ir1 C33 H81 110(3)
C33 C34 C35 120.5(4)
C33 C34 Ir1 70.6(2)
C35 C34 Ir1 114.9(3)
C33 C34 H82 117(3)
C35 C34 H82 116(3)
Ir1 C34 H82 108(3)
C34 C35 C36 112.2(4)
C34 C35 H61 109.2
C36 C35 H61 109.2
C34 C35 H62 109.2
C36 C35 H62 109.2
H61 C35 H62 107.9
C37 C36 C35 112.2(4)
C37 C36 H63 109.2
C35 C36 H63 109.2
C37 C36 H64 109.2
C35 C36 H64 109.2
H63 C36 H64 107.9
C38 C37 C36 123.9(4)
C38 C37 Ir1 71.1(2)
C36 C37 Ir1 114.5(3)
C38 C37 H80 119(3)
C36 C37 H80 111(3)
Ir1 C37 H80 110(3)
C37 C38 C39 120.6(4)
C37 C38 Ir1 69.6(2)
C39 C38 Ir1 115.8(3)
C37 C38 H83 126(3)
C39 C38 H83 108(3)
Ir1 C38 H83 110(3)
C40 C39 C38 112.1(4)
C40 C39 H65 109.2
C38 C39 H65 109.2
C40 C39 H66 109.2
C38 C39 H66 109.2
H65 C39 H66 107.9
C33 C40 C39 113.1(4)
C33 C40 H67 109.0
C39 C40 H67 109.0
C33 C40 H68 109.0
C39 C40 H68 109.0
H67 C40 H68 107.8

loop_
_geom_bond_atom_site_label_1
_geom_bond_atom_site_label_2
_geom_bond_distance
C1 C2 1.400(6)
C1 Si1 1.901(4)
C1 Al1 1.927(4)
C1 Ir1 2.485(4)
C2 C3 1.443(6)
C2 Ir1 2.307(4)
C2 H1 0.9500
C3 C4 1.432(6)
C3 Ir1 2.174(4)
C3 H2 0.9500
C4 C5 1.407(6)
C4 Ir1 2.299(4)
C4 H3 0.9500
C5 Si2 1.891(4)
C5 Al1 1.933(5)
C5 Ir1 2.533(4)
C6 C7 1.391(6)
C6 C11 1.418(6)
C6 Al1 1.984(5)
C7 C8 1.399(6)
C7 C12 1.523(6)
C8 C9 1.429(7)
C8 H69 0.9500
C9 C10 1.374(6)
C9 C13 1.471(6)
C10 C11 1.409(6)
C10 H70 0.9500
C11 C14 1.504(6)
C12 H71 0.9800
C12 H72 0.9800
C12 H73 0.9800
C13 H74 0.9800
C13 H75 0.9800
C13 H76 0.9800
C14 H77 0.9800
C14 H78 0.9800
C14 H79 0.9800
C15 C16 1.543(6)
C15 H21 0.9800
C15 H22 0.9800
C15 H23 0.9800
C16 C17 1.536(6)
C16 Si1 1.897(5)
C16 H15 1.0000
C17 H24 0.9800
C17 H25 0.9800
C17 H26 0.9800
C18 C19 1.553(6)
C18 H27 0.9800
C18 H28 0.9800
C18 H29 0.9800
C19 C20 1.543(6)
C19 Si1 1.902(5)
C19 H16 1.0000
C20 H30 0.9800
C20 H31 0.9800
C20 H32 0.9800
C21 C22 1.541(6)
C21 H33 0.9800
C21 H34 0.9800
C21 H35 0.9800
C22 C23 1.536(6)
C22 Si1 1.910(4)
C22 H17 1.0000
C23 H36 0.9800
C23 H37 0.9800
C23 H38 0.9800
C24 C25 1.529(7)
C24 H39 0.9800
C24 H40 0.9800
C24 H41 0.9800
C25 C26 1.539(7)
C25 Si2 1.909(5)
C25 H18 1.0000
C26 H42 0.9800
C26 H43 0.9800
C26 H44 0.9800
C27 C28 1.527(7)
C27 H45 0.9800
C27 H46 0.9800
C27 H47 0.9800
C28 C29 1.516(7)
C28 Si2 1.916(5)
C28 H19 1.0000
C29 H48 0.9800
C29 H49 0.9800
C29 H50 0.9800
C30 C31 1.537(6)
C30 H51 0.9800
C30 H52 0.9800
C30 H53 0.9800
C31 C32 1.546(6)
C31 Si2 1.887(4)
C31 H20 1.0000
C32 H54 0.9800
C32 H55 0.9800
C32 H56 0.9800
Al1 Ir1 2.7901(13)
Ir1 C37 2.115(4)
Ir1 C38 2.135(4)
Ir1 C33 2.145(4)
Ir1 C34 2.146(4)
C33 C34 1.424(7)
C33 C40 1.522(6)
C33 H81 1.00(5)
C34 C35 1.526(6)
C34 H82 1.00(6)
C35 C36 1.545(7)
C35 H61 0.9900
C35 H62 0.9900
C36 C37 1.517(6)
C36 H63 0.9900
C36 H64 0.9900
C37 C38 1.429(7)
C37 H80 0.97(5)
C38 C39 1.537(6)
C38 H83 0.98(6)
C39 C40 1.537(7)
C39 H65 0.9900
C39 H66 0.9900
C40 H67 0.9900
C40 H68 0.9900

loop_
_geom_torsion_atom_site_label_1
_geom_torsion_atom_site_label_2
_geom_torsion_atom_site_label_3
_geom_torsion_atom_site_label_4
_geom_torsion
Si1 C1 C2 C3 178.0(3)
Al1 C1 C2 C3 -9.9(6)
Ir1 C1 C2 C3 50.2(4)
Si1 C1 C2 Ir1 127.7(2)
Al1 C1 C2 Ir1 -60.1(3)
C1 C2 C3 C4 5.0(7)
Ir1 C2 C3 C4 60.8(4)
C1 C2 C3 Ir1 -55.8(4)
C2 C3 C4 C5 -0.9(7)
Ir1 C3 C4 C5 60.1(4)
C2 C3 C4 Ir1 -60.9(4)
C3 C4 C5 Si2 173.1(3)
Ir1 C4 C5 Si2 -133.6(2)
C3 C4 C5 Al1 2.9(6)
Ir1 C4 C5 Al1 56.3(3)
C3 C4 C5 Ir1 -53.4(4)
C11 C6 C7 C8 1.0(6)
Al1 C6 C7 C8 -178.4(3)
C11 C6 C7 C12 -178.4(4)
Al1 C6 C7 C12 2.2(6)
C6 C7 C8 C9 0.8(7)
C12 C7 C8 C9 -179.7(4)
C7 C8 C9 C10 -1.2(6)
C7 C8 C9 C13 179.9(4)
C8 C9 C10 C11 -0.4(6)
C13 C9 C10 C11 178.4(4)
C9 C10 C11 C6 2.3(7)
C9 C10 C11 C14 -176.0(4)
C7 C6 C11 C10 -2.5(6)
Al1 C6 C11 C10 177.0(3)
C7 C6 C11 C14 175.7(4)
Al1 C6 C11 C14 -4.8(5)
C17 C16 Si1 C1 -159.8(4)
C15 C16 Si1 C1 74.3(3)
C17 C16 Si1 C19 -45.3(4)
C15 C16 Si1 C19 -171.2(3)
C17 C16 Si1 C22 78.0(4)
C15 C16 Si1 C22 -47.9(4)
C30 C31 Si2 C5 150.3(3)
C32 C31 Si2 C5 -83.2(4)
C30 C31 Si2 C25 -81.1(4)
C32 C31 Si2 C25 45.3(4)
C30 C31 Si2 C28 35.0(4)
C32 C31 Si2 C28 161.5(3)
C4 C5 Si2 C31 163.9(3)
Al1 C5 Si2 C31 -27.0(3)
Ir1 C5 Si2 C31 85.1(3)
C4 C5 Si2 C25 34.6(4)
Al1 C5 Si2 C25 -156.3(3)
Ir1 C5 Si2 C25 -44.2(4)
C4 C5 Si2 C28 -79.9(3)
Al1 C5 Si2 C28 89.2(3)
Ir1 C5 Si2 C28 -158.7(3)
C40 C33 C34 C35 -1.3(6)
Ir1 C33 C34 C35 -108.1(4)
C40 C33 C34 Ir1 106.8(4)
C33 C34 C35 C36 90.9(5)
Ir1 C34 C35 C36 9.6(5)
C34 C35 C36 C37 -23.0(6)
C35 C36 C37 C38 -56.3(6)
C35 C36 C37 Ir1 26.7(5)
C36 C37 C38 C39 -1.3(7)
Ir1 C37 C38 C39 -108.6(4)
C36 C37 C38 Ir1 107.4(4)
C37 C38 C39 C40 89.1(5)
Ir1 C38 C39 C40 8.5(5)
C34 C33 C40 C39 -57.9(6)
Ir1 C33 C40 C39 23.9(5)
C38 C39 C40 C33 -20.7(6)
